data_4317706
loop_
_publ_author_name
'Pinghua Ge'
'Arnold L. Rheingold'
'Charles G. Riordan'

_publ_section_title
;
 Nickel Complexes of Bidentate [S2] and [SN] Borato Ligands
;
_journal_name_full 'Inorganic Chemistry'
_journal_page_first 1383
_journal_page_last 1390
_journal_paper_doi 10.1021/ic010966r
_journal_volume 41
_journal_year 2002
_chemical_formula_sum 'C64 H112 B2 Br2 N2 Ni S4'
_chemical_formula_weight 1277.95
_chemical_name_systematic
;
  ?
;
_space_group_IT_number 33
_symmetry_cell_setting orthorhombic
_symmetry_space_group_name_Hall 'P 2c -2n'
_symmetry_space_group_name_H-M 'P n a 21'
_atom_sites_solution_hydrogens geom
_atom_sites_solution_primary direct
_atom_sites_solution_secondary difmap
_audit_creation_method SHELXL
_cell_angle_alpha 90.00
_cell_angle_beta 90.00
_cell_angle_gamma 90.00
_cell_formula_units_Z 4
_cell_length_a 22.2330(4)
_cell_length_b 10.3879(4)
_cell_length_c 29.6866(6)
_cell_measurement_temperature 213(2)
_cell_volume 6856.2(3)
_computing_structure_refinement 'SHELXL-93 (Sheldrick, 1993)'
_computing_structure_solution 'SHELXS-86 (Sheldrick, 1990)'
_diffrn_ambient_temperature 213(2)
_diffrn_radiation_monochromator graphite
_diffrn_radiation_source 'fine-focus sealed tube'
_diffrn_radiation_type MoK\a
_diffrn_radiation_wavelength 0.71073
_diffrn_reflns_av_R_equivalents 0.0609
_diffrn_reflns_av_sigmaI/netI 0.0809
_diffrn_reflns_limit_h_max 27
_diffrn_reflns_limit_h_min -28
_diffrn_reflns_limit_k_max 13
_diffrn_reflns_limit_k_min -13
_diffrn_reflns_limit_l_max 39
_diffrn_reflns_limit_l_min -39
_diffrn_reflns_number 39745
_diffrn_reflns_theta_max 28.38
_diffrn_reflns_theta_min 1.37
_exptl_absorpt_coefficient_mu 1.608
_exptl_crystal_colour yellow-green
_exptl_crystal_density_diffrn 1.238
_exptl_crystal_description plate
_exptl_crystal_F_000 2728
_exptl_crystal_size_max 0.40
_exptl_crystal_size_mid 0.30
_exptl_crystal_size_min 0.10
_refine_diff_density_max 0.627
_refine_diff_density_min -1.049
_refine_diff_density_rms 0.134
_refine_ls_abs_structure_details 'Flack H D (1983), Acta Cryst. A39, 876-881'
_refine_ls_abs_structure_Flack 0.00(6)
_refine_ls_extinction_method none
_refine_ls_goodness_of_fit_all 1.083
_refine_ls_goodness_of_fit_obs 1.057
_refine_ls_matrix_type full
_refine_ls_number_parameters 677
_refine_ls_number_reflns 15697
_refine_ls_number_restraints 1
_refine_ls_restrained_S_all 1.083
_refine_ls_restrained_S_obs 1.057
_refine_ls_R_factor_all 0.1015
_refine_ls_R_factor_obs 0.0580
_refine_ls_shift/esd_max -0.001
_refine_ls_shift/esd_mean 0.000
_refine_ls_structure_factor_coef Fsqd
_refine_ls_weighting_details 'w=1/[\s^2^(Fo^2^)+(0.0791P)^2^+15.9339P] where P=(Fo^2^+2Fc^2^)/3'
_refine_ls_weighting_scheme calc
_refine_ls_wR_factor_all 0.1893
_refine_ls_wR_factor_obs 0.1538
_reflns_number_observed 10984
_reflns_number_total 15697
_reflns_observed_criterion >2sigma(I)
_cod_data_source_file ic010966r_1.cif
_cod_data_source_block cgr42
_cod_depositor_comments
;
The following automatic conversions were performed:

'_refine_ls_weighting_scheme' value 'calc
w=1/[\s^2^(Fo^2^)+(0.0791P)^2^+15.9339P] where P=(Fo^2^+2Fc^2^)/3'
was changed to 'calc'. New tag '_refine_ls_weighting_details' was
created. The value of the new tag was set to
'w=1/[\s^2^(Fo^2^)+(0.0791P)^2^+15.9339P] where P=(Fo^2^+2Fc^2^)/3'.

Automatic conversion script
Id: cif_fix_values 3143 2015-03-26 13:38:13Z robertas 
;
_cod_database_code 4317706

loop_
_symmetry_equiv_pos_as_xyz
'x, y, z'
'-x, -y, z+1/2'
'x+1/2, -y+1/2, z'
'-x+1/2, y+1/2, z+1/2'

loop_
_atom_site_aniso_label
_atom_site_aniso_U_11
_atom_site_aniso_U_22
_atom_site_aniso_U_33
_atom_site_aniso_U_23
_atom_site_aniso_U_13
_atom_site_aniso_U_12
Ni 0.0209(3) 0.0311(4) 0.0221(4) -0.0008(3) 0.0004(3) 0.0008(3)
Br1 0.0241(3) 0.0571(5) 0.0348(4) -0.0054(4) 0.0012(3) 0.0017(3)
Br2 0.0236(3) 0.0557(5) 0.0358(4) -0.0058(4) -0.0003(3) 0.0019(3)
S1 0.0352(9) 0.0346(11) 0.0309(9) -0.0017(8) -0.0005(7) 0.0024(8)
S2 0.0258(8) 0.0369(10) 0.0230(7) -0.0016(7) 0.0002(6) 0.0053(7)
S3 0.0273(8) 0.0317(10) 0.0283(8) 0.0023(7) 0.0008(7) -0.0018(7)
S4 0.0319(8) 0.0301(9) 0.0246(8) -0.0002(7) 0.0005(6) -0.0006(7)
N1 0.022(3) 0.051(4) 0.041(4) 0.015(3) -0.002(2) 0.003(3)
N2 0.024(3) 0.042(4) 0.035(3) -0.005(3) -0.002(2) -0.005(3)
B1 0.022(3) 0.047(6) 0.026(4) -0.012(4) -0.001(3) 0.003(3)
B2 0.025(3) 0.022(4) 0.025(3) 0.002(3) 0.002(3) -0.002(3)
C1 0.076(6) 0.053(6) 0.039(4) 0.002(4) -0.013(4) 0.025(5)
C2 0.029(3) 0.035(4) 0.028(3) -0.005(3) -0.001(3) 0.006(3)
C3 0.018(3) 0.036(4) 0.027(3) -0.004(3) 0.000(2) 0.002(3)
C4 0.056(5) 0.014(4) 0.047(4) 0.007(3) -0.002(4) 0.020(3)
C5 0.021(3) 0.041(5) 0.031(3) -0.008(3) 0.003(3) 0.008(3)
C6 0.040(4) 0.043(5) 0.044(4) -0.004(4) -0.008(3) 0.011(4)
C7 0.045(5) 0.037(5) 0.067(6) 0.000(4) -0.007(4) -0.005(4)
C8 0.041(4) 0.064(7) 0.054(5) -0.019(5) -0.003(4) -0.006(4)
C9 0.032(4) 0.079(7) 0.035(4) -0.009(4) -0.005(3) -0.002(4)
C10 0.029(4) 0.057(6) 0.036(4) 0.003(4) 0.003(3) 0.001(4)
C11 0.020(3) 0.054(5) 0.025(3) -0.017(3) -0.002(3) 0.002(3)
C12 0.033(4) 0.055(6) 0.042(4) -0.009(4) 0.006(3) 0.010(4)
C13 0.032(4) 0.098(9) 0.044(5) -0.027(5) 0.010(4) 0.013(5)
C14 0.050(5) 0.089(8) 0.034(4) -0.012(5) 0.012(4) -0.020(5)
C15 0.064(5) 0.054(6) 0.030(4) -0.003(4) 0.003(4) -0.022(5)
C16 0.046(4) 0.037(5) 0.035(4) -0.001(3) 0.006(3) 0.003(4)
C17 0.052(5) 0.037(5) 0.044(4) 0.003(4) 0.004(4) -0.013(4)
C18 0.026(3) 0.047(5) 0.024(3) -0.005(3) 0.003(3) -0.007(3)
C19 0.024(3) 0.034(4) 0.025(3) 0.002(3) -0.002(3) -0.003(3)
C20 0.057(4) 0.033(4) 0.039(4) 0.005(4) 0.011(3) -0.014(4)
C21 0.022(3) 0.043(5) 0.027(3) 0.001(3) 0.003(3) -0.002(3)
C22 0.036(4) 0.045(5) 0.032(4) -0.001(3) -0.005(3) 0.001(3)
C23 0.044(4) 0.049(5) 0.039(4) 0.005(4) -0.008(3) 0.005(4)
C24 0.034(4) 0.073(7) 0.031(4) -0.003(4) -0.012(3) 0.005(4)
C25 0.042(4) 0.045(5) 0.041(4) -0.007(4) -0.008(3) -0.007(4)
C26 0.032(4) 0.042(5) 0.037(4) -0.003(3) -0.004(3) -0.005(3)
C27 0.024(3) 0.036(4) 0.028(3) -0.006(3) -0.001(3) -0.007(3)
C28 0.042(4) 0.041(5) 0.028(3) -0.003(3) 0.000(3) -0.003(3)
C29 0.033(4) 0.065(6) 0.028(4) -0.009(4) 0.007(3) -0.002(4)
C30 0.037(4) 0.061(6) 0.048(5) -0.021(4) 0.005(4) 0.007(4)
C31 0.042(4) 0.034(5) 0.057(5) 0.004(4) 0.003(4) -0.001(4)
C32 0.026(3) 0.046(5) 0.033(4) -0.005(3) 0.006(3) -0.005(3)
C33 0.031(4) 0.048(6) 0.066(6) 0.021(4) 0.005(4) 0.009(4)
C34 0.045(5) 0.050(7) 0.084(7) 0.012(5) 0.004(5) -0.007(4)
C35 0.109(10) 0.066(9) 0.131(13) 0.000(8) 0.049(9) -0.009(8)
C36 0.104(9) 0.050(8) 0.123(11) 0.011(7) 0.004(8) -0.018(7)
C37 0.036(4) 0.065(6) 0.042(4) 0.011(4) 0.003(3) 0.001(4)
C38 0.032(4) 0.063(6) 0.051(5) 0.011(4) -0.002(4) -0.007(4)
C39 0.055(5) 0.058(6) 0.057(5) 0.013(5) -0.002(4) -0.009(5)
C40 0.067(7) 0.068(8) 0.084(8) 0.014(6) -0.024(6) -0.024(6)
C41 0.025(3) 0.048(5) 0.050(5) 0.001(4) 0.005(3) -0.001(3)
C42 0.037(4) 0.085(8) 0.047(5) -0.003(5) 0.004(4) 0.013(5)
C43 0.043(5) 0.074(7) 0.051(5) -0.014(5) -0.003(4) 0.006(5)
C44 0.079(8) 0.118(11) 0.069(7) -0.038(8) 0.006(6) -0.004(7)
C45 0.037(4) 0.073(7) 0.039(4) 0.013(4) 0.000(3) -0.006(4)
C46 0.043(4) 0.051(6) 0.044(5) 0.001(4) 0.002(3) -0.003(4)
C47 0.065(6) 0.054(6) 0.062(6) -0.007(5) 0.002(5) -0.020(5)
C48 0.070(6) 0.056(6) 0.071(7) -0.022(5) 0.011(5) -0.018(5)
C49 0.030(4) 0.038(5) 0.044(4) -0.004(3) -0.007(3) -0.015(3)
C50 0.060(6) 0.064(7) 0.078(7) 0.006(6) -0.035(5) -0.013(5)
C51 0.063(6) 0.046(6) 0.072(7) 0.003(5) -0.010(5) 0.001(5)
C52 0.090(8) 0.062(8) 0.096(9) -0.013(7) -0.032(7) 0.005(7)
C53 0.035(4) 0.057(6) 0.034(4) 0.005(4) -0.004(3) -0.011(4)
C54 0.032(4) 0.046(5) 0.047(5) 0.012(4) 0.002(3) -0.009(4)
C55 0.064(6) 0.048(6) 0.037(4) 0.004(4) -0.004(4) 0.007(4)
C56 0.064(6) 0.069(8) 0.058(6) 0.013(5) 0.010(5) 0.008(5)
C57 0.035(4) 0.051(6) 0.064(6) -0.014(5) 0.009(4) -0.012(4)
C58 0.049(5) 0.082(9) 0.062(6) -0.021(6) 0.008(4) -0.013(5)
C59 0.060(7) 0.147(13) 0.078(8) -0.059(8) 0.030(6) -0.043(7)
C60 0.087(9) 0.118(12) 0.086(9) -0.032(8) 0.022(7) -0.030(8)
C61 0.035(4) 0.044(5) 0.043(4) -0.010(4) -0.009(3) -0.005(4)
C62 0.035(4) 0.043(5) 0.055(5) -0.003(4) 0.005(3) -0.011(4)
C63 0.068(6) 0.040(6) 0.067(6) -0.012(5) -0.020(5) -0.015(5)
C64 0.102(9) 0.082(9) 0.060(6) -0.005(6) 0.014(6) -0.012(7)

loop_
_atom_site_label
_atom_site_type_symbol
_atom_site_fract_x
_atom_site_fract_y
_atom_site_fract_z
_atom_site_U_iso_or_equiv
_atom_site_thermal_displace_type
_atom_site_occupancy
_atom_site_calc_flag
_atom_site_refinement_flags
_atom_site_disorder_group
Ni Ni -0.33163(3) -0.71250(9) -0.29595(3) 0.0247(2) Uani 1 d . .
Br1 Br -0.21539(3) -0.70628(8) -0.30163(2) 0.0387(2) Uani 1 d . .
Br2 Br -0.44938(3) -0.71509(8) -0.28954(2) 0.0384(2) Uani 1 d . .
S1 S -0.33035(8) -0.4914(2) -0.26482(6) 0.0336(4) Uani 1 d . .
S2 S -0.32135(7) -0.7961(2) -0.21844(5) 0.0286(4) Uani 1 d . .
S3 S -0.33705(7) -0.6352(2) -0.37454(6) 0.0291(4) Uani 1 d . .
S4 S -0.33582(7) -0.9344(2) -0.32629(6) 0.0289(4) Uani 1 d . .
N1 N -0.5800(3) -1.6626(7) -0.4086(2) 0.038(2) Uani 1 d . .
N2 N -0.5693(2) -0.7956(6) -0.1659(2) 0.0336(14) Uani 1 d . .
B1 B -0.3187(3) -0.5516(9) -0.1690(3) 0.032(2) Uani 1 d . .
B2 B -0.3400(3) -0.8836(8) -0.4223(2) 0.024(2) Uani 1 d . .
C1 C -0.3892(4) -0.4000(9) -0.2936(3) 0.056(2) Uani 1 d . .
H1A H -0.3776(4) -0.3860(9) -0.3247(3) 0.084 Uiso 1 calc R .
H1B H -0.3945(4) -0.3176(9) -0.2787(3) 0.084 Uiso 1 calc R .
H1C H -0.4266(4) -0.4479(9) -0.2926(3) 0.084 Uiso 1 calc R .
C2 C -0.3640(3) -0.5021(8) -0.2091(2) 0.031(2) Uani 1 d . .
H2A H -0.3795(3) -0.4170(8) -0.2008(2) 0.037 Uiso 1 calc R .
H2B H -0.3984(3) -0.5611(8) -0.2106(2) 0.037 Uiso 1 calc R .
C3 C -0.2786(3) -0.6755(7) -0.1872(2) 0.0271(15) Uani 1 d . .
H3A H -0.2596(3) -0.7174(7) -0.1613(2) 0.032 Uiso 1 calc R .
H3B H -0.2463(3) -0.6430(7) -0.2066(2) 0.032 Uiso 1 calc R .
C4 C -0.2648(4) -0.9243(7) -0.2200(3) 0.039(2) Uani 1 d . .
H4A H -0.2810(4) -0.9981(7) -0.2360(3) 0.058 Uiso 1 calc R .
H4B H -0.2545(4) -0.9493(7) -0.1895(3) 0.058 Uiso 1 calc R .
H4C H -0.2291(4) -0.8935(7) -0.2354(3) 0.058 Uiso 1 calc R .
C5 C -0.2707(3) -0.4464(8) -0.1513(2) 0.031(2) Uani 1 d . .
C6 C -0.2581(4) -0.3310(8) -0.1735(3) 0.042(2) Uani 1 d . .
H6A H -0.2790(4) -0.3112(8) -0.2002(3) 0.051 Uiso 1 calc R .
C7 C -0.2154(4) -0.2441(9) -0.1574(3) 0.050(2) Uani 1 d . .
H7A H -0.2081(4) -0.1674(9) -0.1733(3) 0.060 Uiso 1 calc R .
C8 C -0.1839(4) -0.2688(10) -0.1187(3) 0.053(2) Uani 1 d . .
H8A H -0.1557(4) -0.2087(10) -0.1080(3) 0.064 Uiso 1 calc R .
C9 C -0.1936(4) -0.3813(10) -0.0957(3) 0.049(2) Uani 1 d . .
H9A H -0.1716(4) -0.4006(10) -0.0696(3) 0.058 Uiso 1 calc R .
C10 C -0.2371(3) -0.4671(9) -0.1122(3) 0.041(2) Uani 1 d . .
H10A H -0.2441(3) -0.5432(9) -0.0959(3) 0.049 Uiso 1 calc R .
C11 C -0.3614(3) -0.5940(8) -0.1263(2) 0.033(2) Uani 1 d . .
C12 C -0.3998(3) -0.5047(9) -0.1065(3) 0.043(2) Uani 1 d . .
H12A H -0.4006(3) -0.4207(9) -0.1183(3) 0.052 Uiso 1 calc R .
C13 C -0.4370(4) -0.5329(12) -0.0703(3) 0.058(3) Uani 1 d . .
H13A H -0.4623(4) -0.4687(12) -0.0586(3) 0.070 Uiso 1 calc R .
C14 C -0.4371(4) -0.6508(12) -0.0519(3) 0.058(3) Uani 1 d . .
H14A H -0.4625(4) -0.6697(12) -0.0274(3) 0.069 Uiso 1 calc R .
C15 C -0.3993(4) -0.7446(10) -0.0693(3) 0.050(2) Uani 1 d . .
H15A H -0.3981(4) -0.8267(10) -0.0561(3) 0.059 Uiso 1 calc R .
C16 C -0.3631(4) -0.7174(8) -0.1064(3) 0.039(2) Uani 1 d . .
H16A H -0.3390(4) -0.7832(8) -0.1185(3) 0.047 Uiso 1 calc R .
C17 C -0.2835(4) -0.5023(8) -0.3796(3) 0.044(2) Uani 1 d . .
H17A H -0.2983(4) -0.4285(8) -0.3630(3) 0.067 Uiso 1 calc R .
H17B H -0.2788(4) -0.4795(8) -0.4111(3) 0.067 Uiso 1 calc R .
H17C H -0.2449(4) -0.5285(8) -0.3674(3) 0.067 Uiso 1 calc R .
C18 C -0.2985(3) -0.7576(8) -0.4082(2) 0.032(2) Uani 1 d . .
H18A H -0.2836(3) -0.7170(8) -0.4359(2) 0.039 Uiso 1 calc R .
H18B H -0.2634(3) -0.7881(8) -0.3913(2) 0.039 Uiso 1 calc R .
C19 C -0.3795(3) -0.9260(7) -0.3781(2) 0.0276(15) Uani 1 d . .
H19A H -0.3977(3) -1.0104(7) -0.3838(2) 0.033 Uiso 1 calc R .
H19B H -0.4123(3) -0.8640(7) -0.3739(2) 0.033 Uiso 1 calc R .
C20 C -0.3881(4) -1.0233(8) -0.2908(3) 0.043(2) Uani 1 d . .
H20A H -0.3706(4) -1.0354(8) -0.2612(3) 0.065 Uiso 1 calc R .
H20B H -0.3963(4) -1.1066(8) -0.3043(3) 0.065 Uiso 1 calc R .
H20C H -0.4254(4) -0.9754(8) -0.2880(3) 0.065 Uiso 1 calc R .
C21 C -0.3868(3) -0.8489(8) -0.4630(2) 0.030(2) Uani 1 d . .
C22 C -0.3943(3) -0.7270(8) -0.4823(2) 0.038(2) Uani 1 d . .
H22A H -0.3720(3) -0.6575(8) -0.4708(2) 0.045 Uiso 1 calc R .
C23 C -0.4344(4) -0.7046(9) -0.5185(3) 0.044(2) Uani 1 d . .
H23A H -0.4384(4) -0.6211(9) -0.5304(3) 0.053 Uiso 1 calc R .
C24 C -0.4671(3) -0.8025(9) -0.5361(3) 0.046(2) Uani 1 d . .
H24A H -0.4939(3) -0.7875(9) -0.5600(3) 0.055 Uiso 1 calc R .
C25 C -0.4604(3) -0.9264(9) -0.5181(3) 0.043(2) Uani 1 d . .
H25A H -0.4826(3) -0.9954(9) -0.5300(3) 0.051 Uiso 1 calc R .
C26 C -0.4209(3) -0.9467(8) -0.4829(3) 0.037(2) Uani 1 d . .
H26A H -0.4167(3) -1.0308(8) -0.4717(3) 0.045 Uiso 1 calc R .
C27 C -0.2923(3) -0.9939(7) -0.4400(2) 0.029(2) Uani 1 d . .
C28 C -0.2611(3) -0.9748(8) -0.4807(2) 0.037(2) Uani 1 d . .
H28A H -0.2692(3) -0.9005(8) -0.4977(2) 0.044 Uiso 1 calc R .
C29 C -0.2187(3) -1.0617(9) -0.4967(2) 0.042(2) Uani 1 d . .
H29A H -0.1985(3) -1.0447(9) -0.5239(2) 0.050 Uiso 1 calc R .
C30 C -0.2062(4) -1.1724(10) -0.4731(3) 0.049(2) Uani 1 d . .
H30A H -0.1771(4) -1.2309(10) -0.4836(3) 0.058 Uiso 1 calc R .
C31 C -0.2374(4) -1.1956(8) -0.4335(3) 0.044(2) Uani 1 d . .
H31A H -0.2298(4) -1.2712(8) -0.4170(3) 0.053 Uiso 1 calc R .
C32 C -0.2799(3) -1.1081(8) -0.4178(3) 0.035(2) Uani 1 d . .
H32A H -0.3009(3) -1.1272(8) -0.3911(3) 0.042 Uiso 1 calc R .
C33 C -0.5348(4) -1.7713(9) -0.4010(3) 0.048(2) Uani 1 d . .
H33A H -0.5160(4) -1.7912(9) -0.4300(3) 0.058 Uiso 1 calc R .
H33B H -0.5032(4) -1.7390(9) -0.3810(3) 0.058 Uiso 1 calc R .
C34 C -0.5584(4) -1.8953(10) -0.3814(4) 0.060(3) Uani 1 d . .
H34A H -0.5305(4) -1.9232(10) -0.3577(4) 0.072 Uiso 1 calc R .
H34B H -0.5971(4) -1.8770(10) -0.3668(4) 0.072 Uiso 1 calc R .
C35 C -0.5672(7) -2.0034(13) -0.4127(5) 0.102(5) Uani 1 d . .
H35A H -0.5965(7) -1.9766(13) -0.4355(5) 0.122 Uiso 1 calc R .
H35B H -0.5290(7) -2.0186(13) -0.4283(5) 0.122 Uiso 1 calc R .
C36 C -0.5875(6) -2.1261(12) -0.3937(5) 0.092(4) Uani 1 d . .
H36A H -0.5914(6) -2.1891(12) -0.4176(5) 0.138 Uiso 1 calc R .
H36B H -0.6261(6) -2.1142(12) -0.3791(5) 0.138 Uiso 1 calc R .
H36C H -0.5583(6) -2.1563(12) -0.3718(5) 0.138 Uiso 1 calc R .
C37 C -0.5503(3) -1.5534(10) -0.4344(3) 0.048(2) Uani 1 d . .
H37A H -0.5815(3) -1.4910(10) -0.4426(3) 0.057 Uiso 1 calc R .
H37B H -0.5339(3) -1.5886(10) -0.4625(3) 0.057 Uiso 1 calc R .
C38 C -0.5003(3) -1.4822(9) -0.4100(3) 0.049(2) Uani 1 d . .
H38A H -0.4696(3) -1.5438(9) -0.4002(3) 0.059 Uiso 1 calc R .
H38B H -0.5167(3) -1.4397(9) -0.3832(3) 0.059 Uiso 1 calc R .
C39 C -0.4714(4) -1.3815(10) -0.4408(3) 0.057(2) Uani 1 d . .
H39A H -0.4552(4) -1.4247(10) -0.4675(3) 0.068 Uiso 1 calc R .
H39B H -0.5025(4) -1.3212(10) -0.4510(3) 0.068 Uiso 1 calc R .
C40 C -0.4223(5) -1.3075(11) -0.4187(4) 0.073(3) Uani 1 d . .
H40A H -0.4057(5) -1.2458(11) -0.4398(4) 0.110 Uiso 1 calc R .
H40B H -0.3909(5) -1.3663(11) -0.4090(4) 0.110 Uiso 1 calc R .
H40C H -0.4382(5) -1.2623(11) -0.3927(4) 0.110 Uiso 1 calc R .
C41 C -0.6360(3) -1.7059(9) -0.4333(3) 0.041(2) Uani 1 d . .
H41A H -0.6652(3) -1.6352(9) -0.4333(3) 0.049 Uiso 1 calc R .
H41B H -0.6540(3) -1.7781(9) -0.4169(3) 0.049 Uiso 1 calc R .
C42 C -0.6246(4) -1.7475(11) -0.4819(3) 0.056(3) Uani 1 d . .
H42A H -0.6190(4) -1.6708(11) -0.5007(3) 0.067 Uiso 1 calc R .
H42B H -0.5875(4) -1.7982(11) -0.4832(3) 0.067 Uiso 1 calc R .
C43 C -0.6765(4) -1.8275(11) -0.5007(3) 0.056(2) Uani 1 d . .
H43A H -0.6780(4) -1.9101(11) -0.4848(3) 0.067 Uiso 1 calc R .
H43B H -0.7144(4) -1.7823(11) -0.4950(3) 0.067 Uiso 1 calc R .
C44 C -0.6707(5) -1.8522(15) -0.5498(4) 0.089(4) Uani 1 d . .
H44A H -0.7047(5) -1.9031(15) -0.5600(4) 0.133 Uiso 1 calc R .
H44B H -0.6337(5) -1.8988(15) -0.5556(4) 0.133 Uiso 1 calc R .
H44C H -0.6700(5) -1.7709(15) -0.5659(4) 0.133 Uiso 1 calc R .
C45 C -0.5995(4) -1.6128(10) -0.3617(3) 0.050(2) Uani 1 d . .
H45A H -0.6188(4) -1.6840(10) -0.3456(3) 0.060 Uiso 1 calc R .
H45B H -0.5631(4) -1.5899(10) -0.3449(3) 0.060 Uiso 1 calc R .
C46 C -0.6413(4) -1.4998(9) -0.3605(3) 0.046(2) Uani 1 d . .
H46A H -0.6810(4) -1.5262(9) -0.3715(3) 0.055 Uiso 1 calc R .
H46B H -0.6260(4) -1.4324(9) -0.3806(3) 0.055 Uiso 1 calc R .
C47 C -0.6473(4) -1.4463(10) -0.3133(3) 0.060(3) Uani 1 d . .
H47A H -0.6576(4) -1.5169(10) -0.2928(3) 0.072 Uiso 1 calc R .
H47B H -0.6082(4) -1.4119(10) -0.3039(3) 0.072 Uiso 1 calc R .
C48 C -0.6935(4) -1.3428(10) -0.3085(4) 0.066(3) Uani 1 d . .
H48A H -0.6945(4) -1.3134(10) -0.2775(4) 0.099 Uiso 1 calc R .
H48B H -0.7326(4) -1.3764(10) -0.3168(4) 0.099 Uiso 1 calc R .
H48C H -0.6833(4) -1.2713(10) -0.3281(4) 0.099 Uiso 1 calc R .
C49 C -0.5372(3) -0.6705(8) -0.1783(3) 0.037(2) Uani 1 d . .
H49A H -0.5223(3) -0.6302(8) -0.1506(3) 0.045 Uiso 1 calc R .
H49B H -0.5023(3) -0.6912(8) -0.1971(3) 0.045 Uiso 1 calc R .
C50 C -0.5760(5) -0.5745(11) -0.2031(4) 0.067(3) Uani 1 d . .
H50A H -0.6127(5) -0.5584(11) -0.1857(4) 0.081 Uiso 1 calc R .
H50B H -0.5879(5) -0.6107(11) -0.2323(4) 0.081 Uiso 1 calc R .
C51 C -0.5426(5) -0.4467(9) -0.2107(4) 0.060(3) Uani 1 d . .
H51A H -0.5035(5) -0.4652(9) -0.2245(4) 0.072 Uiso 1 calc R .
H51B H -0.5657(5) -0.3943(9) -0.2320(4) 0.072 Uiso 1 calc R .
C52 C -0.5327(6) -0.3710(12) -0.1691(4) 0.083(4) Uani 1 d . .
H52A H -0.5119(6) -0.2917(12) -0.1765(4) 0.124 Uiso 1 calc R .
H52B H -0.5086(6) -0.4207(12) -0.1482(4) 0.124 Uiso 1 calc R .
H52C H -0.5712(6) -0.3509(12) -0.1554(4) 0.124 Uiso 1 calc R .
C53 C -0.5257(3) -0.8800(9) -0.1391(3) 0.042(2) Uani 1 d . .
H53A H -0.5105(3) -0.8295(9) -0.1136(3) 0.050 Uiso 1 calc R .
H53B H -0.5483(3) -0.9528(9) -0.1266(3) 0.050 Uiso 1 calc R .
C54 C -0.4728(3) -0.9323(8) -0.1647(3) 0.042(2) Uani 1 d . .
H54A H -0.4432(3) -0.8639(8) -0.1697(3) 0.050 Uiso 1 calc R .
H54B H -0.4860(3) -0.9646(8) -0.1941(3) 0.050 Uiso 1 calc R .
C55 C -0.4442(4) -1.0417(9) -0.1375(3) 0.050(2) Uani 1 d . .
H55A H -0.4291(4) -1.0072(9) -0.1089(3) 0.060 Uiso 1 calc R .
H55B H -0.4751(4) -1.1060(9) -0.1304(3) 0.060 Uiso 1 calc R .
C56 C -0.3932(4) -1.1063(11) -0.1623(3) 0.064(3) Uani 1 d . .
H56A H -0.3767(4) -1.1748(11) -0.1439(3) 0.096 Uiso 1 calc R .
H56B H -0.3621(4) -1.0436(11) -0.1687(3) 0.096 Uiso 1 calc R .
H56C H -0.4081(4) -1.1421(11) -0.1904(3) 0.096 Uiso 1 calc R .
C57 C -0.6253(4) -0.7701(10) -0.1376(3) 0.050(2) Uani 1 d . .
H57A H -0.6540(4) -0.7221(10) -0.1562(3) 0.060 Uiso 1 calc R .
H57B H -0.6438(4) -0.8532(10) -0.1305(3) 0.060 Uiso 1 calc R .
C58 C -0.6167(4) -0.6970(11) -0.0940(3) 0.064(3) Uani 1 d . .
H58A H -0.5971(4) -0.6145(11) -0.1002(3) 0.077 Uiso 1 calc R .
H58B H -0.5906(4) -0.7466(11) -0.0738(3) 0.077 Uiso 1 calc R .
C59 C -0.6775(5) -0.6731(15) -0.0710(4) 0.095(5) Uani 1 d . .
H59A H -0.7037(5) -0.6276(15) -0.0923(4) 0.114 Uiso 1 calc R .
H59B H -0.6961(5) -0.7567(15) -0.0647(4) 0.114 Uiso 1 calc R .
C60 C -0.6756(6) -0.5991(15) -0.0289(4) 0.097(5) Uani 1 d . .
H60A H -0.7160(6) -0.5896(15) -0.0171(4) 0.145 Uiso 1 calc R .
H60B H -0.6586(6) -0.5147(15) -0.0347(4) 0.145 Uiso 1 calc R .
H60C H -0.6508(6) -0.6441(15) -0.0071(4) 0.145 Uiso 1 calc R .
C61 C -0.5888(3) -0.8617(8) -0.2092(3) 0.041(2) Uani 1 d . .
H61A H -0.5547(3) -0.8633(8) -0.2301(3) 0.049 Uiso 1 calc R .
H61B H -0.6209(3) -0.8107(8) -0.2232(3) 0.049 Uiso 1 calc R .
C62 C -0.6119(4) -1.0024(8) -0.2022(3) 0.044(2) Uani 1 d . .
H62A H -0.5840(4) -1.0499(8) -0.1828(3) 0.053 Uiso 1 calc R .
H62B H -0.6514(4) -1.0011(8) -0.1876(3) 0.053 Uiso 1 calc R .
C63 C -0.6166(4) -1.0675(10) -0.2475(3) 0.058(3) Uani 1 d . .
H63A H -0.6370(4) -1.0093(10) -0.2685(3) 0.070 Uiso 1 calc R .
H63B H -0.6415(4) -1.1448(10) -0.2444(3) 0.070 Uiso 1 calc R .
C64 C -0.5558(6) -1.1062(13) -0.2678(4) 0.081(3) Uani 1 d . .
H64A H -0.5622(6) -1.1475(13) -0.2967(4) 0.122 Uiso 1 calc R .
H64B H -0.5355(6) -1.1657(13) -0.2476(4) 0.122 Uiso 1 calc R .
H64C H -0.5311(6) -1.0301(13) -0.2719(4) 0.122 Uiso 1 calc R .

loop_
_atom_type_symbol
_atom_type_description
_atom_type_scat_dispersion_real
_atom_type_scat_dispersion_imag
_atom_type_scat_source
C C 0.0033 0.0016 'International Tables Vol C Tables 4.2.6.8 and 6.1.1.4'
H H 0.0000 0.0000 'International Tables Vol C Tables 4.2.6.8 and 6.1.1.4'
B B 0.0013 0.0007 'International Tables Vol C Tables 4.2.6.8 and 6.1.1.4'
S S 0.1246 0.1234 'International Tables Vol C Tables 4.2.6.8 and 6.1.1.4'
Ni Ni 0.3393 1.1124 'International Tables Vol C Tables 4.2.6.8 and 6.1.1.4'
Br Br -0.2901 2.4595 'International Tables Vol C Tables 4.2.6.8 and 6.1.1.4'
N N 0.0061 0.0033 'International Tables Vol C Tables 4.2.6.8 and 6.1.1.4'

loop_
_geom_angle_atom_site_label_1
_geom_angle_atom_site_label_2
_geom_angle_atom_site_label_3
_geom_angle
_geom_angle_site_symmetry_1
_geom_angle_site_symmetry_3
_geom_angle_publ_flag
S2 Ni S3 176.98(7) . . ?
S2 Ni S1 88.70(7) . . ?
S3 Ni S1 92.95(7) . . ?
S2 Ni S4 90.87(6) . . ?
S3 Ni S4 87.55(7) . . ?
S1 Ni S4 178.40(7) . . ?
S2 Ni Br1 88.68(5) . . ?
S3 Ni Br1 88.81(5) . . ?
S1 Ni Br1 89.41(5) . . ?
S4 Ni Br1 92.13(5) . . ?
S2 Ni Br2 91.21(5) . . ?
S3 Ni Br2 91.32(5) . . ?
S1 Ni Br2 89.65(5) . . ?
S4 Ni Br2 88.81(5) . . ?
Br1 Ni Br2 179.06(5) . . ?
C2 S1 C1 99.4(4) . . ?
C2 S1 Ni 106.1(3) . . ?
C1 S1 Ni 107.4(3) . . ?
C3 S2 C4 98.9(3) . . ?
C3 S2 Ni 106.3(2) . . ?
C4 S2 Ni 107.2(3) . . ?
C17 S3 C18 100.0(4) . . ?
C17 S3 Ni 106.9(3) . . ?
C18 S3 Ni 105.5(3) . . ?
C19 S4 C20 99.9(3) . . ?
C19 S4 Ni 106.4(3) . . ?
C20 S4 Ni 106.6(3) . . ?
C41 N1 C37 109.5(6) . . ?
C41 N1 C33 113.1(7) . . ?
C37 N1 C33 109.9(6) . . ?
C41 N1 C45 107.8(5) . . ?
C37 N1 C45 109.0(7) . . ?
C33 N1 C45 107.4(6) . . ?
C61 N2 C57 108.1(5) . . ?
C61 N2 C49 108.3(6) . . ?
C57 N2 C49 111.5(6) . . ?
C61 N2 C53 111.2(6) . . ?
C57 N2 C53 109.2(6) . . ?
C49 N2 C53 108.5(5) . . ?
C5 B1 C11 108.3(6) . . ?
C5 B1 C2 115.4(7) . . ?
C11 B1 C2 106.7(5) . . ?
C5 B1 C3 106.1(5) . . ?
C11 B1 C3 110.8(7) . . ?
C2 B1 C3 109.6(6) . . ?
C21 B2 C19 108.0(5) . . ?
C21 B2 C27 109.2(6) . . ?
C19 B2 C27 114.4(6) . . ?
C21 B2 C18 111.5(6) . . ?
C19 B2 C18 108.0(5) . . ?
C27 B2 C18 105.8(5) . . ?
B1 C2 S1 115.3(5) . . ?
B1 C3 S2 114.8(4) . . ?
C10 C5 C6 114.6(7) . . ?
C10 C5 B1 121.2(7) . . ?
C6 C5 B1 124.2(7) . . ?
C7 C6 C5 122.0(8) . . ?
C8 C7 C6 121.1(9) . . ?
C7 C8 C9 119.8(9) . . ?
C8 C9 C10 118.5(8) . . ?
C5 C10 C9 124.1(8) . . ?
C12 C11 C16 114.3(7) . . ?
C12 C11 B1 120.1(8) . . ?
C16 C11 B1 125.6(6) . . ?
C13 C12 C11 123.5(9) . . ?
C14 C13 C12 120.7(9) . . ?
C13 C14 C15 119.1(8) . . ?
C14 C15 C16 120.3(9) . . ?
C15 C16 C11 122.0(8) . . ?
B2 C18 S3 115.2(4) . . ?
B2 C19 S4 113.7(4) . . ?
C26 C21 C22 114.8(6) . . ?
C26 C21 B2 119.8(7) . . ?
C22 C21 B2 125.3(6) . . ?
C21 C22 C23 122.3(8) . . ?
C24 C23 C22 120.5(8) . . ?
C23 C24 C25 119.0(7) . . ?
C26 C25 C24 119.8(7) . . ?
C25 C26 C21 123.6(8) . . ?
C32 C27 C28 115.5(7) . . ?
C32 C27 B2 124.9(6) . . ?
C28 C27 B2 119.6(7) . . ?
C29 C28 C27 122.5(8) . . ?
C30 C29 C28 120.5(7) . . ?
C29 C30 C31 118.3(8) . . ?
C30 C31 C32 120.7(8) . . ?
C27 C32 C31 122.3(7) . . ?
C34 C33 N1 117.4(7) . . ?
C35 C34 C33 117.0(10) . . ?
C36 C35 C34 117.5(12) . . ?
N1 C37 C38 116.2(7) . . ?
C37 C38 C39 110.8(7) . . ?
C40 C39 C38 113.3(8) . . ?
N1 C41 C42 113.9(6) . . ?
C43 C42 C41 112.0(7) . . ?
C44 C43 C42 112.8(9) . . ?
C46 C45 N1 117.3(7) . . ?
C45 C46 C47 111.5(7) . . ?
C48 C47 C46 114.5(9) . . ?
C50 C49 N2 114.3(6) . . ?
C49 C50 C51 111.4(7) . . ?
C52 C51 C50 114.1(10) . . ?
C54 C53 N2 116.1(6) . . ?
C53 C54 C55 109.1(7) . . ?
C56 C55 C54 112.5(7) . . ?
C58 C57 N2 117.1(7) . . ?
C57 C58 C59 110.5(8) . . ?
C60 C59 C58 116.0(9) . . ?
N2 C61 C62 113.9(7) . . ?
C63 C62 C61 108.9(7) . . ?
C62 C63 C64 114.0(8) . . ?

loop_
_geom_bond_atom_site_label_1
_geom_bond_atom_site_label_2
_geom_bond_distance
_geom_bond_site_symmetry_2
_geom_bond_publ_flag
Ni S2 2.470(2) . ?
Ni S3 2.470(2) . ?
Ni S1 2.476(2) . ?
Ni S4 2.476(2) . ?
Ni Br1 2.5906(10) . ?
Ni Br2 2.6250(10) . ?
S1 C2 1.819(7) . ?
S1 C1 1.828(8) . ?
S2 C3 1.825(7) . ?
S2 C4 1.832(7) . ?
S3 C17 1.830(8) . ?
S3 C18 1.831(8) . ?
S4 C19 1.821(7) . ?
S4 C20 1.821(7) . ?
N1 C41 1.513(9) . ?
N1 C37 1.520(10) . ?
N1 C33 1.527(10) . ?
N1 C45 1.546(11) . ?
N2 C61 1.519(9) . ?
N2 C57 1.526(10) . ?
N2 C49 1.528(10) . ?
N2 C53 1.530(10) . ?
B1 C5 1.613(11) . ?
B1 C11 1.642(11) . ?
B1 C2 1.643(10) . ?
B1 C3 1.657(11) . ?
B2 C21 1.635(10) . ?
B2 C19 1.641(9) . ?
B2 C27 1.646(10) . ?
B2 C18 1.655(10) . ?
C5 C10 1.399(10) . ?
C5 C6 1.397(12) . ?
C6 C7 1.395(12) . ?
C7 C8 1.367(13) . ?
C8 C9 1.371(14) . ?
C9 C10 1.403(12) . ?
C11 C12 1.392(10) . ?
C11 C16 1.413(11) . ?
C12 C13 1.386(12) . ?
C13 C14 1.343(15) . ?
C14 C15 1.388(14) . ?
C15 C16 1.392(11) . ?
C21 C26 1.398(10) . ?
C21 C22 1.400(11) . ?
C22 C23 1.415(10) . ?
C23 C24 1.355(12) . ?
C24 C25 1.402(12) . ?
C25 C26 1.382(10) . ?
C27 C32 1.386(11) . ?
C27 C28 1.408(10) . ?
C28 C29 1.387(11) . ?
C29 C30 1.375(13) . ?
C30 C31 1.388(12) . ?
C31 C32 1.390(11) . ?
C33 C34 1.508(12) . ?
C34 C35 1.47(2) . ?
C35 C36 1.47(2) . ?
C37 C38 1.519(12) . ?
C38 C39 1.531(12) . ?
C39 C40 1.489(13) . ?
C41 C42 1.528(12) . ?
C42 C43 1.528(13) . ?
C43 C44 1.486(14) . ?
C45 C46 1.497(13) . ?
C46 C47 1.512(12) . ?
C47 C48 1.493(14) . ?
C49 C50 1.511(12) . ?
C50 C51 1.538(14) . ?
C51 C52 1.481(14) . ?
C53 C54 1.502(11) . ?
C54 C55 1.532(11) . ?
C55 C56 1.510(13) . ?
C57 C58 1.512(13) . ?
C58 C59 1.534(13) . ?
C59 C60 1.47(2) . ?
C61 C62 1.563(12) . ?
C62 C63 1.509(12) . ?
C63 C64 1.533(15) . ?
